data_2205274
loop_
_publ_author_name
'Jun, Wang'
'Hua-Rong Huang'
'Xiao-Long Feng'
'Yong-Cheng Lin'
'Shi-Ning Zhou'

_publ_section_title
;
 3,4-Dihydro-8-hydroxy-3,5-dimethyl-7-methoxyisocoumarin (avicennin B)
;
_journal_issue 3
_journal_name_full 'Acta Crystallographica Section E'
_journal_page_first o784
_journal_page_last o785
_journal_paper_doi 10.1107/S1600536805002771
_journal_volume 61
_journal_year 2005
_chemical_formula_iupac 'C12 H14 O4'
_chemical_formula_moiety 'C12 H14 O4'
_chemical_formula_sum 'C12 H14 O4'
_chemical_formula_weight 222.23
_chemical_name_common 'avicennin B'
_chemical_name_systematic
;
3,4-Dihydro-8-hydroxy-3,5-dimethyl-7-methoxyisocoumarin
;
_space_group_IT_number 78
_symmetry_cell_setting tetragonal
_symmetry_space_group_name_Hall 'P 4cw'
_symmetry_space_group_name_H-M 'P 43'
_atom_sites_solution_hydrogens geom
_atom_sites_solution_primary direct
_atom_sites_solution_secondary difmap
_audit_creation_method SHELXL-97
_cell_angle_alpha 90.00
_cell_angle_beta 90.00
_cell_angle_gamma 90.00
_cell_formula_units_Z 8
_cell_length_a 8.824(2)
_cell_length_b 8.824(2)
_cell_length_c 27.733(10)
_cell_measurement_reflns_used 1001
_cell_measurement_temperature 293(2)
_cell_measurement_theta_max 26.58
_cell_measurement_theta_min 3.19
_cell_volume 2159.4(10)
_computing_cell_refinement 'SAINT-Plus (Bruker, 1999)'
_computing_data_collection 'SMART (Bruker, 1999)'
_computing_data_reduction 'SAINT-Plus (Bruker, 1999)'
_computing_molecular_graphics SHELXTL
_computing_publication_material SHELXTL
_computing_structure_refinement SHELXTL
_computing_structure_solution 'SHELXTL (Bruker, 1999)'
_diffrn_ambient_temperature 293(2)
_diffrn_measured_fraction_theta_full 0.994
_diffrn_measured_fraction_theta_max 0.994
_diffrn_measurement_device_type 'Bruker SMART 1000 CCD'
_diffrn_measurement_method \w
_diffrn_radiation_monochromator graphite
_diffrn_radiation_source 'fine-focus sealed tube'
_diffrn_radiation_type MoK\a
_diffrn_radiation_wavelength 0.71073
_diffrn_reflns_av_R_equivalents 0.0266
_diffrn_reflns_av_sigmaI/netI 0.0189
_diffrn_reflns_limit_h_max 8
_diffrn_reflns_limit_h_min -11
_diffrn_reflns_limit_k_max 11
_diffrn_reflns_limit_k_min -10
_diffrn_reflns_limit_l_max 34
_diffrn_reflns_limit_l_min -35
_diffrn_reflns_number 12988
_diffrn_reflns_theta_full 27.02
_diffrn_reflns_theta_max 27.02
_diffrn_reflns_theta_min 2.31
_diffrn_standards_decay_% 0
_diffrn_standards_interval_count 0
_diffrn_standards_interval_time 0
_diffrn_standards_number 0
_exptl_absorpt_coefficient_mu 0.103
_exptl_absorpt_correction_T_max 0.9534
_exptl_absorpt_correction_T_min 0.9467
_exptl_absorpt_correction_type multi-scan
_exptl_absorpt_process_details '(SADABS; Sheldrick, 1996)'
_exptl_crystal_colour colorless
_exptl_crystal_density_diffrn 1.367
_exptl_crystal_density_meas ?
_exptl_crystal_density_method 'not measured'
_exptl_crystal_description block
_exptl_crystal_F_000 944
_exptl_crystal_size_max 0.54
_exptl_crystal_size_mid 0.48
_exptl_crystal_size_min 0.47
_refine_diff_density_max 0.169
_refine_diff_density_min -0.149
_refine_ls_abs_structure_details none
_refine_ls_extinction_method none
_refine_ls_goodness_of_fit_ref 1.067
_refine_ls_hydrogen_treatment constr
_refine_ls_matrix_type full
_refine_ls_number_parameters 297
_refine_ls_number_reflns 2405
_refine_ls_number_restraints 1
_refine_ls_restrained_S_all 1.066
_refine_ls_R_factor_all 0.0487
_refine_ls_R_factor_gt 0.0381
_refine_ls_shift/su_max 0.000
_refine_ls_shift/su_mean 0.000
_refine_ls_structure_factor_coef Fsqd
_refine_ls_weighting_details 'calc w = 1/[\s^2^(Fo^2^)+(0.0598P)^2^+0.3661P] where P = (Fo^2^+2Fc^2^)/3'
_refine_ls_weighting_scheme calc
_refine_ls_wR_factor_gt 0.1038
_refine_ls_wR_factor_ref 0.1107
_reflns_number_gt 2027
_reflns_number_total 2405
_reflns_threshold_expression I>2\s(I)
_cod_data_source_file hg6126.cif
_cod_data_source_block I
_cod_depositor_comments
;
The following automatic conversions were performed:
'_symmetry_cell_setting' value 'Tetragonal' changed to 'tetragonal'
according to '/home/saulius/struct/CIF-dictionaries/cif_core.dic'
dictionary named 'cif_core.dic' version 2.4.1 from 2010-06-29.

Automatic conversion script
Id: cif_fix_enum 1527 2010-12-29 10:47:43Z saulius 

The following automatic conversions were performed:

'_symmetry_cell_setting' value 'Tetragonal' changed to 'tetragonal'
according to /home/saulius/struct/CIF-dictionaries/cif_core.dic
dictionary named 'cif_core.dic' version 2.4.1 from 2010-06-29.

Automatic conversion script
Id: cif_fix_values 1715 2011-07-08 13:25:40Z adriana 

The following automatic conversions were performed:

'_exptl_crystal_density_meas' value 'none' was changed to '?' - the
value is perceived as not measured.

Automatic conversion script
Id: cif_fix_values 3008 2015-01-20 13:52:24Z robertas 
;
_cod_original_cell_volume 2159.4(11)
_cod_database_code 2205274
_cod_database_fobs_code 2205274

loop_
_symmetry_equiv_pos_as_xyz
'x, y, z'
'-x, -y, z+1/2'
'-y, x, z+3/4'
'y, -x, z+1/4'

loop_
_atom_site_label
_atom_site_fract_x
_atom_site_fract_y
_atom_site_fract_z
_atom_site_U_iso_or_equiv
_atom_site_adp_type
_atom_site_calc_flag
_atom_site_refinement_flags
_atom_site_occupancy
_atom_site_type_symbol
C1 0.2363(3) 0.5858(3) 0.22339(10) 0.0420(6) Uani d . 1 C
C2 0.2232(3) 0.4286(3) 0.21935(10) 0.0408(6) Uani d . 1 C
C3 0.3541(3) 0.3406(3) 0.22150(10) 0.0425(7) Uani d . 1 C
H3 0.3453 0.2357 0.2198 0.051 Uiso calc R 1 H
C4 0.4973(3) 0.4041(3) 0.22610(10) 0.0398(6) Uani d . 1 C
C5 0.5121(3) 0.5607(3) 0.22761(10) 0.0388(6) Uani d . 1 C
C6 0.3806(3) 0.6509(3) 0.22652(10) 0.0379(6) Uani d . 1 C
C7 0.0624(4) 0.2204(4) 0.20153(15) 0.0664(10) Uani d . 1 C
H7A 0.1196 0.2013 0.1727 0.100 Uiso calc R 1 H
H7B -0.0427 0.1994 0.1957 0.100 Uiso calc R 1 H
H7C 0.0989 0.1563 0.2270 0.100 Uiso calc R 1 H
C8 0.6328(4) 0.3008(3) 0.22895(13) 0.0515(8) Uani d . 1 C
H8A 0.6911 0.3095 0.1999 0.077 Uiso calc R 1 H
H8B 0.5993 0.1980 0.2328 0.077 Uiso calc R 1 H
H8C 0.6943 0.3291 0.2560 0.077 Uiso calc R 1 H
C9 0.6623(4) 0.6399(3) 0.23103(13) 0.0470(7) Uani d . 1 C
H9A 0.7403 0.5780 0.2162 0.056 Uiso calc R 1 H
H9B 0.6889 0.6548 0.2646 0.056 Uiso calc R 1 H
C10 0.6541(4) 0.7910(3) 0.20590(12) 0.0488(7) Uani d . 1 C
H10 0.6355 0.7736 0.1715 0.059 Uiso calc R 1 H
C11 0.7930(4) 0.8874(4) 0.21112(17) 0.0674(10) Uani d . 1 C
H11A 0.7799 0.9798 0.1933 0.101 Uiso calc R 1 H
H11B 0.8793 0.8335 0.1988 0.101 Uiso calc R 1 H
H11C 0.8089 0.9105 0.2446 0.101 Uiso calc R 1 H
C12 0.3925(4) 0.8167(3) 0.23026(11) 0.0455(7) Uani d . 1 C
C13 0.6085(3) 0.4607(4) 0.09987(10) 0.0429(7) Uani d . 1 C
C14 0.7672(3) 0.4701(4) 0.09915(11) 0.0452(7) Uani d . 1 C
C15 0.8514(3) 0.3407(4) 0.09335(12) 0.0448(7) Uani d . 1 C
H15 0.9564 0.3485 0.0921 0.054 Uiso calc R 1 H
C16 0.7847(3) 0.1976(3) 0.08934(11) 0.0436(7) Uani d . 1 C
C17 0.6282(3) 0.1856(3) 0.09158(10) 0.0403(6) Uani d . 1 C
C18 0.5404(3) 0.3189(3) 0.09698(9) 0.0387(6) Uani d . 1 C
C19 0.9847(4) 0.6279(4) 0.10257(18) 0.0701(10) Uani d . 1 C
H19A 1.0277 0.5695 0.1284 0.105 Uiso calc R 1 H
H19B 1.0122 0.7325 0.1064 0.105 Uiso calc R 1 H
H19C 1.0224 0.5912 0.0723 0.105 Uiso calc R 1 H
C20 0.8852(4) 0.0611(4) 0.08257(14) 0.0583(9) Uani d . 1 C
H20A 0.9807 0.0925 0.0693 0.088 Uiso calc R 1 H
H20B 0.8373 -0.0090 0.0609 0.088 Uiso calc R 1 H
H20C 0.9017 0.0128 0.1131 0.088 Uiso calc R 1 H
C21 0.5441(3) 0.0384(3) 0.08737(12) 0.0467(7) Uani d . 1 C
H21A 0.6068 -0.0435 0.0995 0.056 Uiso calc R 1 H
H21B 0.5218 0.0180 0.0537 0.056 Uiso calc R 1 H
C22 0.3986(4) 0.0452(3) 0.11569(11) 0.0466(7) Uani d . 1 C
H22 0.4235 0.0570 0.1499 0.056 Uiso calc R 1 H
C23 0.2975(4) -0.0907(4) 0.11006(15) 0.0636(10) Uani d . 1 C
H23A 0.2066 -0.0760 0.1285 0.095 Uiso calc R 1 H
H23B 0.3494 -0.1794 0.1214 0.095 Uiso calc R 1 H
H23C 0.2720 -0.1034 0.0767 0.095 Uiso calc R 1 H
C24 0.3746(3) 0.3103(4) 0.09732(10) 0.0423(6) Uani d . 1 C
O1 0.1063(3) 0.6687(3) 0.22432(10) 0.0581(6) Uani d . 1 O
H1 0.1272 0.7588 0.2271 0.087 Uiso calc R 1 H
O2 0.0797(3) 0.3748(3) 0.21514(9) 0.0585(6) Uani d . 1 O
O3 0.5284(2) 0.8819(2) 0.22554(9) 0.0533(6) Uani d . 1 O
O4 0.2835(3) 0.9004(3) 0.23706(10) 0.0636(6) Uani d . 1 O
O5 0.5288(3) 0.5912(2) 0.10326(9) 0.0527(6) Uani d . 1 O
H5 0.4379 0.5721 0.1031 0.079 Uiso calc R 1 H
O6 0.8237(3) 0.6139(3) 0.10354(10) 0.0579(6) Uani d . 1 O
O7 0.3071(2) 0.1756(3) 0.10052(8) 0.0514(6) Uani d . 1 O
O8 0.2920(2) 0.4210(3) 0.09431(9) 0.0542(6) Uani d . 1 O

loop_
_atom_site_aniso_label
_atom_site_aniso_U_11
_atom_site_aniso_U_22
_atom_site_aniso_U_33
_atom_site_aniso_U_12
_atom_site_aniso_U_13
_atom_site_aniso_U_23
C1 0.0408(15) 0.0448(15) 0.0404(15) 0.0087(12) 0.0010(12) -0.0027(12)
C2 0.0404(15) 0.0432(14) 0.0386(15) -0.0004(12) 0.0030(11) -0.0059(12)
C3 0.0498(17) 0.0341(13) 0.0437(16) 0.0034(13) 0.0031(12) -0.0035(12)
C4 0.0433(15) 0.0370(13) 0.0391(14) 0.0060(12) 0.0025(12) -0.0003(11)
C5 0.0440(15) 0.0358(13) 0.0367(14) 0.0110(12) 0.0006(12) 0.0011(11)
C6 0.0432(15) 0.0348(13) 0.0356(13) 0.0045(11) -0.0001(11) -0.0013(11)
C7 0.056(2) 0.059(2) 0.084(3) -0.0128(17) 0.0005(19) -0.0151(19)
C8 0.0501(18) 0.0413(15) 0.0630(19) 0.0150(14) 0.0003(15) 0.0018(15)
C9 0.0426(16) 0.0402(15) 0.0583(18) 0.0003(13) -0.0040(14) 0.0053(13)
C10 0.0474(17) 0.0412(15) 0.0580(19) 0.0023(13) -0.0009(14) 0.0011(13)
C11 0.056(2) 0.0507(19) 0.095(3) -0.0069(16) 0.002(2) 0.0035(19)
C12 0.0546(18) 0.0351(14) 0.0467(17) 0.0083(13) -0.0020(14) -0.0024(12)
C13 0.0465(16) 0.0472(16) 0.0352(15) 0.0138(13) 0.0021(12) -0.0002(12)
C14 0.0460(16) 0.0460(16) 0.0435(15) 0.0048(13) 0.0002(13) 0.0007(12)
C15 0.0336(14) 0.0503(17) 0.0505(16) 0.0080(12) 0.0002(12) 0.0028(13)
C16 0.0421(15) 0.0454(16) 0.0432(15) 0.0139(13) 0.0031(12) 0.0035(12)
C17 0.0429(15) 0.0434(15) 0.0346(13) 0.0100(12) 0.0021(11) 0.0021(12)
C18 0.0410(15) 0.0448(16) 0.0303(13) 0.0135(12) 0.0020(11) 0.0013(11)
C19 0.0503(19) 0.064(2) 0.096(3) -0.0050(17) 0.005(2) -0.004(2)
C20 0.0474(18) 0.0556(19) 0.072(2) 0.0173(15) 0.0022(16) -0.0012(16)
C21 0.0503(17) 0.0438(17) 0.0461(17) 0.0114(13) 0.0016(13) -0.0007(13)
C22 0.0492(17) 0.0428(15) 0.0479(16) 0.0047(13) -0.0020(13) -0.0008(13)
C23 0.054(2) 0.056(2) 0.081(3) 0.0000(16) -0.0020(18) -0.0077(18)
C24 0.0426(15) 0.0518(17) 0.0325(14) 0.0094(14) 0.0007(11) 0.0008(12)
O1 0.0457(12) 0.0517(12) 0.0769(16) 0.0139(10) -0.0014(12) -0.0069(13)
O2 0.0438(12) 0.0583(14) 0.0734(16) -0.0020(10) 0.0015(11) -0.0150(12)
O3 0.0525(12) 0.0327(10) 0.0746(16) 0.0008(9) 0.0020(12) -0.0029(10)
O4 0.0626(15) 0.0430(12) 0.0852(17) 0.0168(11) 0.0055(13) -0.0053(12)
O5 0.0494(12) 0.0430(11) 0.0656(15) 0.0145(10) 0.0005(12) -0.0042(10)
O6 0.0471(13) 0.0479(13) 0.0787(16) -0.0001(10) 0.0024(12) -0.0049(11)
O7 0.0382(10) 0.0541(13) 0.0620(14) 0.0057(10) -0.0006(10) -0.0012(10)
O8 0.0443(12) 0.0560(14) 0.0623(15) 0.0182(10) 0.0015(10) 0.0015(11)

loop_
_atom_type_symbol
_atom_type_description
_atom_type_scat_dispersion_real
_atom_type_scat_dispersion_imag
_atom_type_scat_source
C C 0.0033 0.0000 'International Tables Vol C Tables 4.2.6.8 and 6.1.1.4'
H H 0.0000 0.0000 'International Tables Vol C Tables 4.2.6.8 and 6.1.1.4'
O O 0.0106 0.0000 'International Tables Vol C Tables 4.2.6.8 and 6.1.1.4'

loop_
_geom_angle_atom_site_label_1
_geom_angle_atom_site_label_2
_geom_angle_atom_site_label_3
_geom_angle
O1 C1 C2 117.7(3)
O1 C1 C6 123.0(3)
C2 C1 C6 119.2(2)
O2 C2 C3 125.6(3)
O2 C2 C1 115.6(3)
C3 C2 C1 118.8(3)
C4 C3 C2 122.3(3)
C4 C3 H3 118.9
C2 C3 H3 118.9
C3 C4 C5 119.3(3)
C3 C4 C8 118.9(3)
C5 C4 C8 121.8(3)
C4 C5 C6 119.0(3)
C4 C5 C9 123.2(3)
C6 C5 C9 117.8(2)
C1 C6 C5 121.3(3)
C1 C6 C12 118.5(3)
C5 C6 C12 120.1(3)
O2 C7 H7A 109.5
O2 C7 H7B 109.5
H7A C7 H7B 109.5
O2 C7 H7C 109.5
H7A C7 H7C 109.5
H7B C7 H7C 109.5
C4 C8 H8A 109.5
C4 C8 H8B 109.5
H8A C8 H8B 109.5
C4 C8 H8C 109.5
H8A C8 H8C 109.5
H8B C8 H8C 109.5
C5 C9 C10 109.9(3)
C5 C9 H9A 109.7
C10 C9 H9A 109.7
C5 C9 H9B 109.7
C10 C9 H9B 109.7
H9A C9 H9B 108.2
O3 C10 C11 105.8(3)
O3 C10 C9 110.3(3)
C11 C10 C9 114.7(3)
O3 C10 H10 108.6
C11 C10 H10 108.6
C9 C10 H10 108.6
C10 C11 H11A 109.5
C10 C11 H11B 109.5
H11A C11 H11B 109.5
C10 C11 H11C 109.5
H11A C11 H11C 109.5
H11B C11 H11C 109.5
O4 C12 O3 117.4(3)
O4 C12 C6 123.6(3)
O3 C12 C6 119.0(3)
O5 C13 C18 123.1(3)
O5 C13 C14 118.0(3)
C18 C13 C14 118.9(3)
O6 C14 C15 125.8(3)
O6 C14 C13 114.7(3)
C15 C14 C13 119.5(3)
C14 C15 C16 122.2(3)
C14 C15 H15 118.9
C16 C15 H15 118.9
C17 C16 C15 119.0(3)
C17 C16 C20 122.0(3)
C15 C16 C20 118.9(3)
C16 C17 C18 119.1(3)
C16 C17 C21 123.7(3)
C18 C17 C21 117.2(3)
C13 C18 C17 121.2(3)
C13 C18 C24 118.5(2)
C17 C18 C24 120.3(3)
O6 C19 H19A 109.5
O6 C19 H19B 109.5
H19A C19 H19B 109.5
O6 C19 H19C 109.5
H19A C19 H19C 109.5
H19B C19 H19C 109.5
C16 C20 H20A 109.5
C16 C20 H20B 109.5
H20A C20 H20B 109.5
C16 C20 H20C 109.5
H20A C20 H20C 109.5
H20B C20 H20C 109.5
C17 C21 C22 110.2(2)
C17 C21 H21A 109.6
C22 C21 H21A 109.6
C17 C21 H21B 109.6
C22 C21 H21B 109.6
H21A C21 H21B 108.1
O7 C22 C23 105.6(2)
O7 C22 C21 110.5(3)
C23 C22 C21 114.8(3)
O7 C22 H22 108.6
C23 C22 H22 108.6
C21 C22 H22 108.6
C22 C23 H23A 109.5
C22 C23 H23B 109.5
H23A C23 H23B 109.5
C22 C23 H23C 109.5
H23A C23 H23C 109.5
H23B C23 H23C 109.5
O8 C24 O7 116.8(3)
O8 C24 C18 123.6(3)
O7 C24 C18 119.5(3)
C1 O1 H1 109.5
C2 O2 C7 117.2(3)
C12 O3 C10 118.5(2)
C13 O5 H5 109.5
C14 O6 C19 116.2(3)
C24 O7 C22 118.2(2)

loop_
_geom_bond_atom_site_label_1
_geom_bond_atom_site_label_2
_geom_bond_distance
_geom_bond_publ_flag
C1 O1 1.361(3) yes
C1 C2 1.397(4) yes
C1 C6 1.399(4) yes
C2 O2 1.357(4) yes
C2 C3 1.393(4) yes
C3 C4 1.388(4) yes
C3 H3 0.9300 ?
C4 C5 1.389(4) yes
C4 C8 1.505(4) yes
C5 C6 1.407(4) yes
C5 C9 1.502(4) yes
C6 C12 1.471(4) yes
C7 O2 1.422(4) yes
C7 H7A 0.9600 ?
C7 H7B 0.9600 ?
C7 H7C 0.9600 ?
C8 H8A 0.9600 ?
C8 H8B 0.9600 ?
C8 H8C 0.9600 ?
C9 C10 1.506(4) yes
C9 H9A 0.9700 ?
C9 H9B 0.9700 ?
C10 O3 1.472(4) yes
C10 C11 1.499(5) yes
C10 H10 0.9800 ?
C11 H11A 0.9600 ?
C11 H11B 0.9600 ?
C11 H11C 0.9600 ?
C12 O4 1.227(4) ?
C12 O3 1.336(4) yes
C13 O5 1.352(4) yes
C13 C18 1.390(4) yes
C13 C14 1.403(4) yes
C14 O6 1.369(4) yes
C14 C15 1.372(4) yes
C15 C16 1.397(4) yes
C15 H15 0.9300 ?
C16 C17 1.386(4) yes
C16 C20 1.508(4) yes
C17 C18 1.416(4) yes
C17 C21 1.501(4) yes
C18 C24 1.465(4) yes
C19 O6 1.426(4) yes
C19 H19A 0.9600 ?
C19 H19B 0.9600 ?
C19 H19C 0.9600 ?
C20 H20A 0.9600 ?
C20 H20B 0.9600 ?
C20 H20C 0.9600 ?
C21 C22 1.506(4) yes
C21 H21A 0.9700 ?
C21 H21B 0.9700 ?
C22 O7 1.467(4) yes
C22 C23 1.503(5) yes
C22 H22 0.9800 ?
C23 H23A 0.9600 ?
C23 H23B 0.9600 ?
C23 H23C 0.9600 ?
C24 O8 1.222(3) yes
C24 O7 1.332(4) yes
O1 H1 0.8200 ?
O5 H5 0.8200 ?

loop_
_geom_hbond_atom_site_label_D
_geom_hbond_atom_site_label_H
_geom_hbond_atom_site_label_A
_geom_hbond_distance_DH
_geom_hbond_distance_HA
_geom_hbond_distance_DA
_geom_hbond_angle_DHA
_geom_hbond_publ_flag
O1 H1 O4 0.82 1.88 2.598(3) 145 yes
O5 H5 O8 0.82 1.87 2.585(3) 145 yes

loop_
_geom_torsion_atom_site_label_1
_geom_torsion_atom_site_label_2
_geom_torsion_atom_site_label_3
_geom_torsion_atom_site_label_4
_geom_torsion
O1 C1 C2 O2 2.1(4)
C6 C1 C2 O2 -178.2(3)
O1 C1 C2 C3 -175.8(3)
C6 C1 C2 C3 3.8(4)
O2 C2 C3 C4 -179.6(3)
C1 C2 C3 C4 -1.9(4)
C2 C3 C4 C5 -1.4(5)
C2 C3 C4 C8 179.0(3)
C3 C4 C5 C6 2.7(4)
C8 C4 C5 C6 -177.7(3)
C3 C4 C5 C9 -178.1(3)
C8 C4 C5 C9 1.4(5)
O1 C1 C6 C5 177.1(3)
C2 C1 C6 C5 -2.6(4)
O1 C1 C6 C12 -0.9(4)
C2 C1 C6 C12 179.4(3)
C4 C5 C6 C1 -0.8(4)
C9 C5 C6 C1 -180.0(3)
C4 C5 C6 C12 177.3(3)
C9 C5 C6 C12 -1.9(4)
C4 C5 C9 C10 149.3(3)
C6 C5 C9 C10 -31.6(4)
C5 C9 C10 O3 55.0(3)
C5 C9 C10 C11 174.3(3)
C1 C6 C12 O4 9.8(5)
C5 C6 C12 O4 -168.3(3)
C1 C6 C12 O3 -169.4(3)
C5 C6 C12 O3 12.5(4)
O5 C13 C14 O6 1.9(4)
C18 C13 C14 O6 -178.2(3)
O5 C13 C14 C15 -176.8(3)
C18 C13 C14 C15 3.0(4)
O6 C14 C15 C16 179.7(3)
C13 C14 C15 C16 -1.7(5)
C14 C15 C16 C17 -0.4(5)
C14 C15 C16 C20 179.4(3)
C15 C16 C17 C18 1.1(4)
C20 C16 C17 C18 -178.7(3)
C15 C16 C17 C21 179.6(3)
C20 C16 C17 C21 -0.3(5)
O5 C13 C18 C17 177.5(3)
C14 C13 C18 C17 -2.3(4)
O5 C13 C18 C24 0.4(4)
C14 C13 C18 C24 -179.4(3)
C16 C17 C18 C13 0.2(4)
C21 C17 C18 C13 -178.3(3)
C16 C17 C18 C24 177.3(3)
C21 C17 C18 C24 -1.2(4)
C16 C17 C21 C22 150.2(3)
C18 C17 C21 C22 -31.4(4)
C17 C21 C22 O7 54.8(3)
C17 C21 C22 C23 174.2(3)
C13 C18 C24 O8 8.9(4)
C17 C18 C24 O8 -168.2(3)
C13 C18 C24 O7 -171.9(2)
C17 C18 C24 O7 11.0(4)
C3 C2 O2 C7 -14.3(4)
C1 C2 O2 C7 168.0(3)
O4 C12 O3 C10 -165.4(3)
C6 C12 O3 C10 13.9(4)
C11 C10 O3 C12 -172.8(3)
C9 C10 O3 C12 -48.3(4)
C15 C14 O6 C19 -0.9(5)
C13 C14 O6 C19 -179.5(3)
O8 C24 O7 C22 -165.6(3)
C18 C24 O7 C22 15.1(4)
C23 C22 O7 C24 -173.4(3)
C21 C22 O7 C24 -48.6(3)

loop_
_cod_related_entry_id
_cod_related_entry_database
_cod_related_entry_code
1 ChemSpider 24733665
